data_4038658
loop_
_publ_author_name
'Hirakawa, Fumiya'
'Nakagawa, Hiroshi'
'Honda, Shunya'
'Ishida, Shintaro'
'Iwamoto, Takeaki'

_publ_section_title
;
 Trialkylphosphines Having a Bulky Phosphacyclopentane Backbone:
 Structural and Redox Properties Depending on the Exocyclic Alkyl Groups
 and EPR Observation of a Persistent Trialkylphosphine Radical Cation.
;
_journal_name_full 'The Journal of organic chemistry'
_journal_paper_doi 10.1021/acs.joc.0c01393
_journal_year 2020
_chemical_formula_sum 'C17 H43 P Si4'
_chemical_formula_weight 390.84
_space_group_crystal_system triclinic
_space_group_IT_number 2
_space_group_name_Hall '-P 1'
_space_group_name_H-M_alt 'P -1'
_atom_sites_solution_hydrogens geom
_audit_creation_method SHELXL-2018/1
_cell_angle_alpha 105.432(2)
_cell_angle_beta 100.772(2)
_cell_angle_gamma 112.646(2)
_cell_formula_units_Z 2
_cell_length_a 9.1062(15)
_cell_length_b 11.3846(18)
_cell_length_c 13.688(2)
_cell_measurement_reflns_used 4906
_cell_measurement_temperature 100(2)
_cell_measurement_theta_max 27.88
_cell_measurement_theta_min 2.45
_cell_volume 1193.8(3)
_computing_cell_refinement 'APEX2 (Bruker AXS, 2006)'
_computing_data_collection 'APEX2 (Bruker AXS, 2006)'
_computing_data_reduction 'SAINT (Bruker AXS, 2004)'
_computing_molecular_graphics 'XSHEL (Bruker AXS,2002)'
_computing_publication_material 'XCIF (Bruker AXS, 2001)'
_computing_structure_refinement 'SHELXL-2018/1 (Sheldrick, 2018)'
_computing_structure_solution 'SHELXS-97 (Sheldrick, 1997)'
_diffrn_ambient_temperature 100(2)
_diffrn_detector_area_resol_mean 8.333
_diffrn_measured_fraction_theta_full 0.975
_diffrn_measured_fraction_theta_max 0.975
_diffrn_measurement_device_type 'Bruker APEXII CCD area detector'
_diffrn_measurement_method 'phi and omega scans'
_diffrn_radiation_monochromator 'Bruker Helios multilayer confocal mirror'
_diffrn_radiation_source 'Bruker TXS fine-focus rotating anode'
_diffrn_radiation_type MoK\a
_diffrn_radiation_wavelength 0.71073
_diffrn_reflns_av_R_equivalents 0.0232
_diffrn_reflns_av_unetI/netI 0.0353
_diffrn_reflns_Laue_measured_fraction_full 0.975
_diffrn_reflns_Laue_measured_fraction_max 0.975
_diffrn_reflns_limit_h_max 10
_diffrn_reflns_limit_h_min -10
_diffrn_reflns_limit_k_max 13
_diffrn_reflns_limit_k_min -13
_diffrn_reflns_limit_l_max 16
_diffrn_reflns_limit_l_min -7
_diffrn_reflns_number 5633
_diffrn_reflns_point_group_measured_fraction_full 0.975
_diffrn_reflns_point_group_measured_fraction_max 0.975
_diffrn_reflns_theta_full 24.996
_diffrn_reflns_theta_max 24.996
_diffrn_reflns_theta_min 2.089
_exptl_absorpt_coefficient_mu 0.314
_exptl_absorpt_correction_T_max 0.7456
_exptl_absorpt_correction_T_min 0.3660
_exptl_absorpt_correction_type empirical
_exptl_absorpt_process_details
;
SADABS Sheldrick 1996
;
_exptl_crystal_colour colorless
_exptl_crystal_density_diffrn 1.087
_exptl_crystal_description plate
_exptl_crystal_F_000 432
_exptl_crystal_size_max 0.400
_exptl_crystal_size_mid 0.200
_exptl_crystal_size_min 0.200
_refine_diff_density_max 0.793
_refine_diff_density_min -0.376
_refine_diff_density_rms 0.063
_refine_ls_extinction_method none
_refine_ls_goodness_of_fit_ref 1.110
_refine_ls_hydrogen_treatment constr
_refine_ls_matrix_type full
_refine_ls_number_parameters 212
_refine_ls_number_reflns 4097
_refine_ls_number_restraints 0
_refine_ls_restrained_S_all 1.110
_refine_ls_R_factor_all 0.0416
_refine_ls_R_factor_gt 0.0377
_refine_ls_shift/su_max 0.001
_refine_ls_shift/su_mean 0.000
_refine_ls_structure_factor_coef Fsqd
_refine_ls_weighting_details 'w=1/[\s^2^(Fo^2^)+(0.1000P)^2^] where P=(Fo^2^+2Fc^2^)/3'
_refine_ls_weighting_scheme calc
_refine_ls_wR_factor_gt 0.1255
_refine_ls_wR_factor_ref 0.1301
_reflns_Friedel_coverage 0.000
_reflns_number_gt 3746
_reflns_number_total 4097
_reflns_threshold_expression 'I > 2\s(I)'
_cod_data_source_file jo0c01393_si_003.cif
_cod_data_source_block fh28aa_CCDC-1991933
_cod_database_code 4038658
_shelx_shelxl_version_number 2018/1
_shelx_space_group_comment
;
The symmetry employed for this shelxl refinement is uniquely defined
by the following loop, which should always be used as a source of
symmetry information in preference to the above space-group names.
They are only intended as comments.
;
_shelx_estimated_absorpt_t_min 0.885
_shelx_estimated_absorpt_t_max 0.940

loop_
_space_group_symop_operation_xyz
'x, y, z'
'-x, -y, -z'

loop_
_atom_site_label
_atom_site_type_symbol
_atom_site_fract_x
_atom_site_fract_y
_atom_site_fract_z
_atom_site_U_iso_or_equiv
_atom_site_adp_type
_atom_site_occupancy
_atom_site_site_symmetry_order
_atom_site_calc_flag
_atom_site_refinement_flags_posn
_atom_site_refinement_flags_adp
_atom_site_refinement_flags_occupancy
_atom_site_disorder_assembly
_atom_site_disorder_group
Si2 Si 0.38487(5) 0.49305(4) 0.68004(4) 0.01891(16) Uani 1 1 d . . . . .
Si4 Si 0.36112(5) 0.06162(4) 0.70456(4) 0.02053(17) Uani 1 1 d . . . . .
Si3 Si 0.15058(5) 0.08221(4) 0.86143(4) 0.02207(17) Uani 1 1 d . . . . .
P1 P 0.15068(5) 0.20975(3) 0.67274(3) 0.01791(16) Uani 1 1 d . . . . .
Si1 Si 0.09398(5) 0.47669(4) 0.77367(4) 0.01936(16) Uani 1 1 d . . . . .
C1 C 0.24549(18) 0.40083(13) 0.75313(12) 0.0158(3) Uani 1 1 d . . . . .
C4 C 0.26738(18) 0.16842(14) 0.77799(13) 0.0172(3) Uani 1 1 d . . . . .
C2 C 0.35372(18) 0.42232(14) 0.86539(12) 0.0170(3) Uani 1 1 d . . . . .
H1 H 0.451446 0.514826 0.896970 0.020 Uiso 1 1 calc R U . . .
H2 H 0.285400 0.415628 0.913969 0.020 Uiso 1 1 calc R U . . .
C3 C 0.41552(17) 0.31270(13) 0.85380(12) 0.0165(3) Uani 1 1 d . . . . .
H3 H 0.457985 0.310720 0.925109 0.020 Uiso 1 1 calc R U . . .
H4 H 0.509049 0.335679 0.823728 0.020 Uiso 1 1 calc R U . . .
C17 C 0.4570(2) 0.13224(17) 0.61034(15) 0.0321(4) Uani 1 1 d . . . . .
H5 H 0.488053 0.067561 0.567337 0.048 Uiso 1 1 calc R U . . .
H6 H 0.557729 0.220188 0.651475 0.048 Uiso 1 1 calc R U . . .
H7 H 0.375476 0.145948 0.562897 0.048 Uiso 1 1 calc R U . . .
C11 C 0.60288(19) 0.51191(16) 0.72145(14) 0.0238(4) Uani 1 1 d . . . . .
H8 H 0.599782 0.422124 0.692596 0.036 Uiso 1 1 calc R U . . .
H9 H 0.648988 0.548576 0.799846 0.036 Uiso 1 1 calc R U . . .
H10 H 0.674142 0.574911 0.693601 0.036 Uiso 1 1 calc R U . . .
C8 C -0.0220(2) 0.47620(19) 0.64500(15) 0.0308(4) Uani 1 1 d . . . . .
H11 H -0.096394 0.381348 0.595414 0.046 Uiso 1 1 calc R U . . .
H12 H 0.058895 0.522621 0.612887 0.046 Uiso 1 1 calc R U . . .
H13 H -0.089234 0.524376 0.659432 0.046 Uiso 1 1 calc R U . . .
C6 C -0.0683(2) 0.39545(18) 0.83351(15) 0.0303(4) Uani 1 1 d . . . . .
H14 H -0.013745 0.386856 0.898246 0.045 Uiso 1 1 calc R U . . .
H15 H -0.152020 0.304280 0.781458 0.045 Uiso 1 1 calc R U . . .
H16 H -0.123841 0.452739 0.852108 0.045 Uiso 1 1 calc R U . . .
C16 C 0.5389(2) 0.05926(17) 0.79817(15) 0.0313(4) Uani 1 1 d . . . . .
H17 H 0.493416 -0.000454 0.836378 0.047 Uiso 1 1 calc R U . . .
H18 H 0.615305 0.152518 0.849990 0.047 Uiso 1 1 calc R U . . .
H19 H 0.600439 0.024498 0.756916 0.047 Uiso 1 1 calc R U . . .
C10 C 0.2882(2) 0.40313(19) 0.53090(14) 0.0339(5) Uani 1 1 d . . . . .
H20 H 0.339898 0.465727 0.496198 0.051 Uiso 1 1 calc R U . . .
H21 H 0.167016 0.374185 0.510399 0.051 Uiso 1 1 calc R U . . .
H22 H 0.307203 0.322472 0.508124 0.051 Uiso 1 1 calc R U . . .
C14 C 0.2902(2) 0.0403(2) 0.94990(17) 0.0394(5) Uani 1 1 d . . . . .
H23 H 0.404741 0.116277 0.979466 0.059 Uiso 1 1 calc R U . . .
H24 H 0.291557 -0.043497 0.907910 0.059 Uiso 1 1 calc R U . . .
H25 H 0.247491 0.026244 1.008608 0.059 Uiso 1 1 calc R U . . .
C5 C -0.0719(2) 0.12704(17) 0.66343(15) 0.0302(4) Uani 1 1 d . . . . .
H26 H -0.120903 0.028134 0.623419 0.045 Uiso 1 1 calc R U . . .
H27 H -0.132936 0.165519 0.626257 0.045 Uiso 1 1 calc R U . . .
H28 H -0.080458 0.143367 0.735665 0.045 Uiso 1 1 calc R U . . .
C15 C 0.1972(2) -0.11929(15) 0.62283(15) 0.0316(4) Uani 1 1 d . . . . .
H29 H 0.245930 -0.168083 0.580212 0.047 Uiso 1 1 calc R U . . .
H30 H 0.102745 -0.119154 0.574906 0.047 Uiso 1 1 calc R U . . .
H31 H 0.156984 -0.165356 0.670593 0.047 Uiso 1 1 calc R U . . .
C12 C 0.0959(2) 0.19573(18) 0.95834(15) 0.0351(5) Uani 1 1 d . . . . .
H32 H 0.039567 0.146241 0.999874 0.053 Uiso 1 1 calc R U . . .
H33 H 0.020498 0.222137 0.918830 0.053 Uiso 1 1 calc R U . . .
H34 H 0.198854 0.278185 1.007004 0.053 Uiso 1 1 calc R U . . .
C13 C -0.0490(2) -0.08285(18) 0.78202(17) 0.0381(5) Uani 1 1 d . . . . .
H35 H -0.055867 -0.112977 0.706518 0.057 Uiso 1 1 calc R U . . .
H36 H -0.146392 -0.067809 0.788264 0.057 Uiso 1 1 calc R U . . .
H37 H -0.048447 -0.153488 0.810035 0.057 Uiso 1 1 calc R U . . .
C7 C 0.2129(2) 0.65519(17) 0.87837(17) 0.0376(5) Uani 1 1 d . . . . .
H38 H 0.136295 0.695821 0.885379 0.056 Uiso 1 1 calc R U . . .
H39 H 0.303909 0.711256 0.857091 0.056 Uiso 1 1 calc R U . . .
H40 H 0.260659 0.651571 0.947233 0.056 Uiso 1 1 calc R U . . .
C9 C 0.4307(2) 0.67734(17) 0.7101(2) 0.0407(5) Uani 1 1 d . . . . .
H41 H 0.494083 0.731135 0.786405 0.061 Uiso 1 1 calc R U . . .
H42 H 0.324602 0.682618 0.692599 0.061 Uiso 1 1 calc R U . . .
H43 H 0.497277 0.714171 0.667060 0.061 Uiso 1 1 calc R U . . .

loop_
_atom_site_aniso_label
_atom_site_aniso_U_11
_atom_site_aniso_U_22
_atom_site_aniso_U_33
_atom_site_aniso_U_23
_atom_site_aniso_U_13
_atom_site_aniso_U_12
Si2 0.0235(3) 0.0192(2) 0.0188(3) 0.0135(2) 0.0064(2) 0.01041(19)
Si4 0.0288(3) 0.0132(2) 0.0167(3) 0.00421(19) 0.0022(2) 0.01023(19)
Si3 0.0277(3) 0.0201(3) 0.0174(3) 0.0132(2) 0.0044(2) 0.0072(2)
P1 0.0252(3) 0.0146(2) 0.0105(3) 0.00600(18) 0.00006(19) 0.00760(18)
Si1 0.0240(3) 0.0194(2) 0.0168(3) 0.0084(2) 0.0043(2) 0.01197(19)
C1 0.0221(7) 0.0141(7) 0.0124(8) 0.0068(6) 0.0038(6) 0.0089(6)
C4 0.0241(7) 0.0137(7) 0.0124(8) 0.0073(6) 0.0016(6) 0.0076(6)
C2 0.0239(7) 0.0154(7) 0.0112(8) 0.0059(6) 0.0029(6) 0.0092(6)
C3 0.0222(7) 0.0138(7) 0.0117(8) 0.0064(6) 0.0015(6) 0.0073(6)
C17 0.0481(11) 0.0280(8) 0.0257(11) 0.0088(8) 0.0171(9) 0.0211(8)
C11 0.0251(8) 0.0272(8) 0.0233(10) 0.0150(7) 0.0082(7) 0.0122(6)
C8 0.0340(9) 0.0430(10) 0.0320(11) 0.0256(9) 0.0124(8) 0.0253(8)
C6 0.0340(9) 0.0396(9) 0.0269(11) 0.0175(8) 0.0141(8) 0.0210(8)
C16 0.0347(9) 0.0272(8) 0.0314(11) 0.0093(8) 0.0037(8) 0.0179(7)
C10 0.0327(9) 0.0463(10) 0.0232(11) 0.0233(9) 0.0079(8) 0.0123(8)
C14 0.0407(10) 0.0457(11) 0.0415(13) 0.0367(10) 0.0116(9) 0.0166(9)
C5 0.0289(8) 0.0277(8) 0.0258(10) 0.0120(7) -0.0007(7) 0.0081(7)
C15 0.0394(10) 0.0193(8) 0.0272(11) 0.0038(7) 0.0005(8) 0.0127(7)
C12 0.0513(11) 0.0375(9) 0.0220(11) 0.0193(8) 0.0192(9) 0.0173(8)
C13 0.0389(10) 0.0314(9) 0.0342(12) 0.0176(8) 0.0099(9) 0.0040(7)
C7 0.0373(10) 0.0259(8) 0.0405(13) 0.0017(8) 0.0059(9) 0.0159(7)
C9 0.0428(10) 0.0271(9) 0.0690(15) 0.0320(10) 0.0268(10) 0.0192(8)

loop_
_atom_type_symbol
_atom_type_description
_atom_type_scat_dispersion_real
_atom_type_scat_dispersion_imag
_atom_type_scat_source
C C 0.0033 0.0016 'International Tables Vol C Tables 4.2.6.8 and 6.1.1.4'
H H 0.0000 0.0000 'International Tables Vol C Tables 4.2.6.8 and 6.1.1.4'
Si Si 0.0817 0.0704 'International Tables Vol C Tables 4.2.6.8 and 6.1.1.4'
P P 0.1023 0.0942 'International Tables Vol C Tables 4.2.6.8 and 6.1.1.4'

loop_
_geom_angle_atom_site_label_1
_geom_angle_atom_site_label_2
_geom_angle_atom_site_label_3
_geom_angle
_geom_angle_site_symmetry_1
_geom_angle_site_symmetry_3
_geom_angle_publ_flag
C11 Si2 C10 109.11(8) . . ?
C11 Si2 C9 100.85(8) . . ?
C10 Si2 C9 106.48(10) . . ?
C11 Si2 C1 112.95(7) . . ?
C10 Si2 C1 111.48(7) . . ?
C9 Si2 C1 115.25(8) . . ?
C15 Si4 C17 106.70(9) . . ?
C15 Si4 C16 108.83(8) . . ?
C17 Si4 C16 104.05(9) . . ?
C15 Si4 C4 111.50(8) . . ?
C17 Si4 C4 112.51(7) . . ?
C16 Si4 C4 112.80(8) . . ?
C12 Si3 C14 103.49(10) . . ?
C12 Si3 C13 107.02(9) . . ?
C14 Si3 C13 106.56(9) . . ?
C12 Si3 C4 113.77(7) . . ?
C14 Si3 C4 109.84(8) . . ?
C13 Si3 C4 115.28(8) . . ?
C5 P1 C4 105.97(7) . . ?
C5 P1 C1 109.05(8) . . ?
C4 P1 C1 96.39(6) . . ?
C6 Si1 C8 106.76(8) . . ?
C6 Si1 C7 100.22(9) . . ?
C8 Si1 C7 110.91(9) . . ?
C6 Si1 C1 117.21(7) . . ?
C8 Si1 C1 111.46(8) . . ?
C7 Si1 C1 109.73(8) . . ?
C2 C1 P1 104.74(9) . . ?
C2 C1 Si1 108.35(11) . . ?
P1 C1 Si1 117.66(7) . . ?
C2 C1 Si2 111.24(10) . . ?
P1 C1 Si2 106.45(8) . . ?
Si1 C1 Si2 108.37(6) . . ?
C3 C4 P1 102.80(8) . . ?
C3 C4 Si3 109.29(11) . . ?
P1 C4 Si3 119.15(8) . . ?
C3 C4 Si4 108.08(10) . . ?
P1 C4 Si4 105.82(8) . . ?
Si3 C4 Si4 110.98(7) . . ?
C3 C2 C1 109.80(12) . . ?
C2 C3 C4 109.83(11) . . ?

loop_
_geom_bond_atom_site_label_1
_geom_bond_atom_site_label_2
_geom_bond_distance
_geom_bond_site_symmetry_2
_geom_bond_publ_flag
Si2 C11 1.8694(16) . ?
Si2 C10 1.8742(19) . ?
Si2 C9 1.8834(17) . ?
Si2 C1 1.9292(16) . ?
Si4 C15 1.8719(16) . ?
Si4 C17 1.8720(19) . ?
Si4 C16 1.8812(17) . ?
Si4 C4 1.9201(17) . ?
Si3 C12 1.873(2) . ?
Si3 C14 1.8737(17) . ?
Si3 C13 1.8869(18) . ?
Si3 C4 1.9094(16) . ?
P1 C5 1.8387(17) . ?
P1 C4 1.8973(15) . ?
P1 C1 1.9008(15) . ?
Si1 C6 1.8740(18) . ?
Si1 C8 1.8742(17) . ?
Si1 C7 1.8792(18) . ?
Si1 C1 1.9135(16) . ?
C1 C2 1.5622(19) . ?
C4 C3 1.5678(19) . ?
C2 C3 1.5389(19) . ?

loop_
_geom_torsion_atom_site_label_1
_geom_torsion_atom_site_label_2
_geom_torsion_atom_site_label_3
_geom_torsion_atom_site_label_4
_geom_torsion
_geom_torsion_site_symmetry_1
_geom_torsion_site_symmetry_2
_geom_torsion_site_symmetry_3
_geom_torsion_site_symmetry_4
_geom_torsion_publ_flag
C5 P1 C4 C3 -129.68(11) . . . . ?
C1 P1 C4 C3 -17.73(11) . . . . ?
C5 P1 C4 Si3 -8.70(11) . . . . ?
C1 P1 C4 Si3 103.24(9) . . . . ?
C5 P1 C4 Si4 117.05(8) . . . . ?
C1 P1 C4 Si4 -131.00(7) . . . . ?
P1 C1 C2 C3 28.23(14) . . . . ?
Si1 C1 C2 C3 154.60(10) . . . . ?
Si2 C1 C2 C3 -86.38(12) . . . . ?
C1 C2 C3 C4 -44.76(16) . . . . ?
P1 C4 C3 C2 37.42(14) . . . . ?
Si3 C4 C3 C2 -90.08(12) . . . . ?
Si4 C4 C3 C2 149.03(11) . . . . ?
